data_7205861
loop_
_publ_author_name
'Chen, Min'
'Chen, Man-Sheng'
'Okamura, Taka-aki'
'Lv, Mei-Fang'
'Sun, Wei-Yin'
'Ueyama, Norikazu'

_publ_section_title
;
 A series of silver(i)--lanthanide(iii) heterometallic coordination
 polymers: syntheses, structures and photoluminescent properties
;
_journal_issue 11
_journal_name_full CrystEngComm
_journal_page_first 3801
_journal_paper_doi 10.1039/c0ce00921k
_journal_volume 13
_journal_year 2011
_chemical_formula_moiety 'C20 H18 Ag Eu N6 O12'
_chemical_formula_sum 'C20 H18 Ag Eu N6 O12'
_chemical_formula_weight 794.23
_chemical_name_common (EuAg(L01)2(H2O)4)
_chemical_name_systematic
;
?
;
_space_group_IT_number 2
_symmetry_cell_setting triclinic
_symmetry_Int_Tables_number 2
_symmetry_space_group_name_Hall '-P 1'
_symmetry_space_group_name_H-M 'P -1'
_atom_sites_solution_hydrogens geom
_atom_sites_solution_primary direct
_atom_sites_solution_secondary difmap
_audit_creation_date 2011-03-04
_audit_creation_method SHELXL-97
_cell_angle_alpha 79.594(17)
_cell_angle_beta 77.637(17)
_cell_angle_gamma 80.502(18)
_cell_formula_units_Z 2
_cell_length_a 6.770(3)
_cell_length_b 12.168(6)
_cell_length_c 14.601(7)
_cell_measurement_reflns_used 10518
_cell_measurement_temperature 200
_cell_measurement_theta_max 27.49
_cell_measurement_theta_min 3.11
_cell_volume 1145.5(9)
_computing_structure_refinement 'SHELXL-97 (Sheldrick, 2008)'
_computing_structure_solution 'SHELXS-97 (Sheldrick, 2008)'
_diffrn_ambient_temperature 200
_diffrn_detector_area_resol_mean 10.00
_diffrn_measured_fraction_theta_full 0.983
_diffrn_measured_fraction_theta_max 0.983
_diffrn_measurement_device_type 'Rigaku RAXIS-RAPID II'
_diffrn_measurement_method \w
_diffrn_radiation_source
;
MicroMax-007HF microfocus rotating anode X-ray generator
;
_diffrn_radiation_type MoK\a
_diffrn_radiation_wavelength 0.71075
_diffrn_reflns_av_R_equivalents 0.0480
_diffrn_reflns_av_sigmaI/netI 0.0530
_diffrn_reflns_limit_h_max 8
_diffrn_reflns_limit_h_min -8
_diffrn_reflns_limit_k_max 15
_diffrn_reflns_limit_k_min -15
_diffrn_reflns_limit_l_max 18
_diffrn_reflns_limit_l_min -18
_diffrn_reflns_number 10804
_diffrn_reflns_theta_full 27.48
_diffrn_reflns_theta_max 27.48
_diffrn_reflns_theta_min 3.11
_exptl_absorpt_coefficient_mu 3.650
_exptl_absorpt_correction_T_max 0.7842
_exptl_absorpt_correction_T_min 0.5288
_exptl_absorpt_correction_type multi-scan
_exptl_absorpt_process_details 'ABSCOR (Rigaku, 1995)'
_exptl_crystal_colour colorless
_exptl_crystal_density_diffrn 2.303
_exptl_crystal_density_method 'not measured'
_exptl_crystal_description block
_exptl_crystal_F_000 772
_exptl_crystal_size_max 0.20
_exptl_crystal_size_mid 0.15
_exptl_crystal_size_min 0.07
_refine_diff_density_max 1.622
_refine_diff_density_min -1.003
_refine_diff_density_rms 0.225
_refine_ls_extinction_method none
_refine_ls_goodness_of_fit_ref 1.087
_refine_ls_hydrogen_treatment mixed
_refine_ls_matrix_type full
_refine_ls_number_parameters 388
_refine_ls_number_reflns 5170
_refine_ls_number_restraints 12
_refine_ls_restrained_S_all 1.086
_refine_ls_R_factor_all 0.0309
_refine_ls_R_factor_gt 0.0279
_refine_ls_shift/su_max 0.001
_refine_ls_shift/su_mean 0.000
_refine_ls_structure_factor_coef Fsqd
_refine_ls_weighting_details 'calc w=1/[\s^2^(Fo^2^)+(0.0352P)^2^+0.8889P] where P=(Fo^2^+2Fc^2^)/3'
_refine_ls_weighting_scheme calc
_refine_ls_wR_factor_gt 0.0690
_refine_ls_wR_factor_ref 0.0699
_reflns_number_gt 4964
_reflns_number_total 5170
_reflns_threshold_expression I>2\s(I)
_cod_data_source_file c0ce00921k.txt
_cod_data_source_block 2
_cod_original_cell_volume 1145.6(9)
_cod_database_code 7205861

loop_
_symmetry_equiv_pos_as_xyz
'x, y, z'
'-x, -y, -z'

loop_
_atom_site_label
_atom_site_type_symbol
_atom_site_fract_x
_atom_site_fract_y
_atom_site_fract_z
_atom_site_U_iso_or_equiv
_atom_site_adp_type
_atom_site_occupancy
_atom_site_symmetry_multiplicity
_atom_site_calc_flag
_atom_site_refinement_flags
_atom_site_disorder_assembly
_atom_site_disorder_group
Eu1 Eu 0.162928(19) 0.016186(9) 0.695206(9) 0.01003(6) Uani 1 1 d D . .
Ag1 Ag 0.26874(4) 0.423851(19) 0.007679(16) 0.01925(7) Uani 1 1 d . . .
O1 O 0.1316(3) 0.05405(18) 0.85965(15) 0.0185(4) Uani 1 1 d . . .
O2 O 0.4383(3) 0.05233(17) 0.77038(15) 0.0168(4) Uani 1 1 d . . .
O3 O 0.1062(3) 0.06789(18) 1.20842(16) 0.0209(4) Uani 1 1 d . . .
O4 O 0.3036(3) 0.17653(16) 1.24530(15) 0.0177(4) Uani 1 1 d . . .
O5 O 0.1715(4) 0.22443(16) 0.67783(15) 0.0198(4) Uani 1 1 d . . .
O6 O 0.2379(3) 0.14936(16) 0.54654(15) 0.0181(4) Uani 1 1 d . . .
O7 O 0.1868(4) 0.64348(17) 0.65679(15) 0.0198(4) Uani 1 1 d . . .
O8 O 0.2270(4) 0.74707(16) 0.51194(16) 0.0229(5) Uani 1 1 d . . .
O9 O 0.5153(4) -0.0460(2) 0.60598(17) 0.0239(5) Uani 1 1 d D . .
H11 H 0.577(6) -0.075(3) 0.559(2) 0.029 Uiso 1 1 d D . .
H12 H 0.599(5) -0.072(3) 0.641(3) 0.029 Uiso 1 1 d D . .
O10 O 0.0658(5) -0.0732(2) 0.5825(2) 0.0412(8) Uani 1 1 d D . .
H13 H 0.133(6) -0.127(3) 0.559(3) 0.049 Uiso 1 1 d D . .
H14 H 0.032(17) -0.036(3) 0.533(4) 0.049 Uiso 0.50 1 d PD . .
H14B H -0.041(6) -0.102(6) 0.596(3) 0.049 Uiso 0.50 1 d PD . .
O11 O 0.2808(4) -0.19480(18) 0.74958(18) 0.0215(5) Uani 1 1 d D . .
H15 H 0.256(6) -0.241(3) 0.720(3) 0.026 Uiso 1 1 d D . .
H16 H 0.406(3) -0.206(3) 0.743(3) 0.026 Uiso 1 1 d D . .
O12 O -0.1778(4) 0.12820(18) 0.66647(17) 0.0213(4) Uani 1 1 d D . .
H17 H -0.192(6) 0.164(3) 0.6139(18) 0.026 Uiso 1 1 d D . .
H18 H -0.281(4) 0.097(3) 0.687(3) 0.026 Uiso 1 1 d D . .
N11 N 0.8076(4) 0.26496(19) 0.94014(18) 0.0136(4) Uani 1 1 d . . .
N12 N 1.0450(4) 0.3581(2) 0.95384(19) 0.0170(5) Uani 1 1 d . . .
N13 N 1.0629(4) 0.3540(2) 0.85757(18) 0.0167(5) Uani 1 1 d . . .
N111 N 0.3630(4) 0.47417(18) 0.27921(18) 0.0129(4) Uani 1 1 d . . .
N112 N 0.5156(4) 0.5111(2) 0.13150(18) 0.0176(5) Uani 1 1 d . . .
N113 N 0.3510(4) 0.4550(2) 0.13495(18) 0.0153(5) Uani 1 1 d . . .
C1 C 0.6302(4) 0.2084(2) 0.9646(2) 0.0122(5) Uani 1 1 d . . .
C2 C 0.5652(4) 0.1657(2) 0.8958(2) 0.0133(5) Uani 1 1 d . . .
H1 H 0.6405 0.1706 0.8327 0.016 Uiso 1 1 calc R . .
C3 C 0.3862(4) 0.1153(2) 0.9216(2) 0.0123(5) Uani 1 1 d . . .
C4 C 0.2793(4) 0.1034(2) 1.0153(2) 0.0127(5) Uani 1 1 d . . .
H2 H 0.1594 0.0676 1.0321 0.015 Uiso 1 1 calc R . .
C5 C 0.3501(4) 0.1447(2) 1.0840(2) 0.0118(5) Uani 1 1 d . . .
C6 C 0.5238(4) 0.1985(2) 1.0578(2) 0.0133(5) Uani 1 1 d . . .
H3 H 0.5703 0.2286 1.1038 0.016 Uiso 1 1 calc R . .
C11 C 0.8939(4) 0.3050(2) 1.0014(2) 0.0164(5) Uani 1 1 d . . .
H4 H 0.8507 0.2957 1.0683 0.020 Uiso 1 1 calc R . .
C12 C 0.9202(4) 0.2970(2) 0.8524(2) 0.0151(5) Uani 1 1 d . . .
H5 H 0.8970 0.2798 0.7949 0.018 Uiso 1 1 calc R . .
C31 C 0.3134(4) 0.0710(2) 0.8462(2) 0.0121(5) Uani 1 1 d . . .
C51 C 0.2460(4) 0.1293(2) 1.1877(2) 0.0127(5) Uani 1 1 d . . .
C101 C 0.3145(4) 0.4641(2) 0.3808(2) 0.0124(5) Uani 1 1 d . . .
C102 C 0.2897(4) 0.3585(2) 0.4333(2) 0.0131(5) Uani 1 1 d . . .
H6 H 0.3059 0.2943 0.4025 0.016 Uiso 1 1 calc R . .
C103 C 0.2407(4) 0.3484(2) 0.5320(2) 0.0119(5) Uani 1 1 d . . .
C104 C 0.2164(4) 0.4439(2) 0.5764(2) 0.0127(5) Uani 1 1 d . . .
H7 H 0.1833 0.4369 0.6436 0.015 Uiso 1 1 calc R . .
C105 C 0.2407(4) 0.5499(2) 0.5221(2) 0.0126(5) Uani 1 1 d . . .
C106 C 0.2904(4) 0.5596(2) 0.4233(2) 0.0127(5) Uani 1 1 d . . .
H8 H 0.3076 0.6310 0.3857 0.015 Uiso 1 1 calc R . .
C111 C 0.5184(5) 0.5209(2) 0.2188(2) 0.0189(6) Uani 1 1 d . . .
H9 H 0.6159 0.5560 0.2373 0.023 Uiso 1 1 calc R . .
C112 C 0.2623(5) 0.4338(2) 0.2240(2) 0.0151(5) Uani 1 1 d . . .
H10 H 0.1453 0.3959 0.2466 0.018 Uiso 1 1 calc R . .
C131 C 0.2167(4) 0.2338(2) 0.5893(2) 0.0135(5) Uani 1 1 d . . .
C151 C 0.2153(4) 0.6547(2) 0.5685(2) 0.0144(5) Uani 1 1 d . . .

loop_
_atom_site_aniso_label
_atom_site_aniso_U_11
_atom_site_aniso_U_22
_atom_site_aniso_U_33
_atom_site_aniso_U_23
_atom_site_aniso_U_13
_atom_site_aniso_U_12
Eu1 0.01207(9) 0.01080(8) 0.00753(9) -0.00076(5) -0.00092(6) -0.00432(5)
Ag1 0.02048(13) 0.02766(12) 0.01319(13) -0.00437(9) -0.00331(10) -0.01188(10)
O1 0.0186(10) 0.0281(10) 0.0122(10) -0.0033(8) -0.0031(9) -0.0122(9)
O2 0.0135(9) 0.0244(10) 0.0151(10) -0.0091(8) -0.0034(9) -0.0028(8)
O3 0.0173(10) 0.0295(11) 0.0170(11) -0.0009(8) -0.0006(9) -0.0130(9)
O4 0.0209(10) 0.0203(9) 0.0130(10) -0.0042(7) -0.0039(9) -0.0033(8)
O5 0.0343(12) 0.0149(9) 0.0097(10) 0.0008(7) -0.0006(9) -0.0090(9)
O6 0.0265(11) 0.0133(9) 0.0138(10) -0.0021(7) 0.0002(9) -0.0063(8)
O7 0.0271(12) 0.0183(9) 0.0149(11) -0.0034(8) -0.0039(9) -0.0050(9)
O8 0.0401(14) 0.0128(9) 0.0152(11) -0.0020(8) -0.0056(10) -0.0012(9)
O9 0.0214(11) 0.0328(12) 0.0138(11) -0.0063(9) 0.0007(10) 0.0045(9)
O10 0.0447(16) 0.0406(14) 0.0518(19) -0.0352(14) -0.0353(15) 0.0211(13)
O11 0.0211(11) 0.0185(10) 0.0263(13) -0.0053(8) -0.0071(10) -0.0012(9)
O12 0.0175(10) 0.0248(10) 0.0192(12) 0.0037(8) -0.0038(10) -0.0034(8)
N11 0.0127(11) 0.0160(10) 0.0131(12) -0.0033(8) -0.0021(10) -0.0045(9)
N12 0.0164(12) 0.0209(11) 0.0154(13) -0.0032(9) -0.0027(10) -0.0071(9)
N13 0.0171(12) 0.0215(11) 0.0129(12) -0.0043(9) -0.0009(10) -0.0069(10)
N111 0.0153(11) 0.0131(10) 0.0104(11) -0.0001(8) -0.0022(10) -0.0041(9)
N112 0.0175(12) 0.0245(12) 0.0120(12) -0.0003(9) -0.0018(10) -0.0108(10)
N113 0.0172(12) 0.0177(11) 0.0126(12) -0.0019(9) -0.0028(10) -0.0068(9)
C1 0.0107(12) 0.0122(11) 0.0144(13) -0.0018(9) -0.0020(11) -0.0042(9)
C2 0.0150(13) 0.0150(12) 0.0096(13) -0.0009(9) -0.0014(11) -0.0038(10)
C3 0.0132(12) 0.0117(11) 0.0134(13) -0.0013(9) -0.0048(11) -0.0030(10)
C4 0.0115(12) 0.0131(11) 0.0141(14) -0.0003(9) -0.0037(11) -0.0033(10)
C5 0.0111(12) 0.0119(11) 0.0120(13) -0.0003(9) -0.0032(11) -0.0008(9)
C6 0.0139(13) 0.0153(12) 0.0124(13) -0.0027(9) -0.0035(11) -0.0043(10)
C11 0.0159(13) 0.0227(13) 0.0134(14) -0.0039(10) -0.0029(12) -0.0089(11)
C12 0.0143(13) 0.0184(13) 0.0131(14) -0.0042(10) -0.0005(11) -0.0047(10)
C31 0.0162(13) 0.0104(11) 0.0109(13) -0.0012(9) -0.0045(11) -0.0027(10)
C51 0.0105(12) 0.0144(11) 0.0118(13) 0.0004(9) -0.0012(11) -0.0012(10)
C101 0.0125(12) 0.0167(12) 0.0079(12) -0.0006(9) -0.0018(11) -0.0029(10)
C102 0.0133(12) 0.0122(11) 0.0139(14) -0.0019(10) -0.0019(11) -0.0030(10)
C103 0.0111(12) 0.0129(11) 0.0110(13) -0.0003(9) -0.0003(11) -0.0041(9)
C104 0.0129(12) 0.0152(12) 0.0096(13) -0.0005(9) -0.0023(11) -0.0020(10)
C105 0.0097(12) 0.0136(12) 0.0145(14) -0.0022(10) -0.0026(11) -0.0004(10)
C106 0.0132(12) 0.0117(11) 0.0134(13) -0.0001(9) -0.0032(11) -0.0036(10)
C111 0.0198(14) 0.0227(14) 0.0162(15) -0.0005(11) -0.0041(12) -0.0103(12)
C112 0.0181(14) 0.0153(12) 0.0131(14) -0.0013(10) -0.0032(12) -0.0063(10)
C131 0.0141(12) 0.0142(12) 0.0124(13) -0.0008(10) -0.0031(11) -0.0031(10)
C151 0.0140(13) 0.0137(12) 0.0161(14) -0.0042(10) -0.0025(12) -0.0019(10)

loop_
_atom_type_symbol
_atom_type_description
_atom_type_scat_dispersion_real
_atom_type_scat_dispersion_imag
_atom_type_scat_source
C C 0.0033 0.0016 'International Tables Vol C Tables 4.2.6.8 and 6.1.1.4'
H H 0.0000 0.0000 'International Tables Vol C Tables 4.2.6.8 and 6.1.1.4'
Ag Ag -0.8971 1.1015 'International Tables Vol C Tables 4.2.6.8 and 6.1.1.4'
Eu Eu -0.1578 3.6682 'International Tables Vol C Tables 4.2.6.8 and 6.1.1.4'
N N 0.0061 0.0033 'International Tables Vol C Tables 4.2.6.8 and 6.1.1.4'
O O 0.0106 0.0060 'International Tables Vol C Tables 4.2.6.8 and 6.1.1.4'

loop_
_geom_angle_atom_site_label_1
_geom_angle_atom_site_label_2
_geom_angle_atom_site_label_3
_geom_angle
_geom_angle_site_symmetry_1
_geom_angle_site_symmetry_3
_geom_angle_publ_flag
O3 Eu1 O10 80.54(11) 2_557 . ?
O3 Eu1 O6 140.24(8) 2_557 . ?
O10 Eu1 O6 77.45(10) . . ?
O3 Eu1 O1 71.05(8) 2_557 . ?
O10 Eu1 O1 151.46(10) . . ?
O6 Eu1 O1 127.11(7) . . ?
O3 Eu1 O2 118.06(8) 2_557 . ?
O10 Eu1 O2 148.45(9) . . ?
O6 Eu1 O2 97.33(8) . . ?
O1 Eu1 O2 52.56(7) . . ?
O3 Eu1 O5 121.36(8) 2_557 . ?
O10 Eu1 O5 124.10(9) . . ?
O6 Eu1 O5 52.37(7) . . ?
O1 Eu1 O5 75.31(7) . . ?
O2 Eu1 O5 70.13(7) . . ?
O3 Eu1 O9 137.46(8) 2_557 . ?
O10 Eu1 O9 81.64(10) . . ?
O6 Eu1 O9 70.85(8) . . ?
O1 Eu1 O9 117.77(8) . . ?
O2 Eu1 O9 67.45(8) . . ?
O5 Eu1 O9 100.58(8) . . ?
O3 Eu1 O12 69.27(8) 2_557 . ?
O10 Eu1 O12 75.33(9) . . ?
O6 Eu1 O12 73.31(8) . . ?
O1 Eu1 O12 96.55(8) . . ?
O2 Eu1 O12 133.57(7) . . ?
O5 Eu1 O12 68.59(8) . . ?
O9 Eu1 O12 140.70(8) . . ?
O3 Eu1 O11 69.90(8) 2_557 . ?
O10 Eu1 O11 77.73(9) . . ?
O6 Eu1 O11 134.88(8) . . ?
O1 Eu1 O11 89.72(8) . . ?
O2 Eu1 O11 85.05(7) . . ?
O5 Eu1 O11 155.19(7) . . ?
O9 Eu1 O11 68.70(8) . . ?
O12 Eu1 O11 133.89(7) . . ?
O3 Eu1 C31 95.24(9) 2_557 . ?
O10 Eu1 C31 166.71(8) . . ?
O6 Eu1 C31 112.69(8) . . ?
O1 Eu1 C31 26.08(8) . . ?
O2 Eu1 C31 26.60(8) . . ?
O5 Eu1 C31 68.84(7) . . ?
O9 Eu1 C31 93.41(9) . . ?
O12 Eu1 C31 115.13(8) . . ?
O11 Eu1 C31 88.97(8) . . ?
O3 Eu1 C131 135.90(8) 2_557 . ?
O10 Eu1 C131 101.23(10) . . ?
O6 Eu1 C131 26.38(7) . . ?
O1 Eu1 C131 101.04(8) . . ?
O2 Eu1 C131 83.05(8) . . ?
O5 Eu1 C131 25.99(8) . . ?
O9 Eu1 C131 85.44(8) . . ?
O12 Eu1 C131 68.74(8) . . ?
O11 Eu1 C131 154.06(8) . . ?
C31 Eu1 C131 90.60(8) . . ?
N113 Ag1 N12 144.15(10) . 1_454 ?
N113 Ag1 N112 113.84(9) . 2_665 ?
N12 Ag1 N112 101.94(10) 1_454 2_665 ?
C31 O1 Eu1 93.02(18) . . ?
C31 O2 Eu1 92.24(17) . . ?
C51 O3 Eu1 156.0(2) . 2_557 ?
C131 O5 Eu1 92.44(16) . . ?
C131 O6 Eu1 93.61(18) . . ?
Eu1 O9 H11 143(3) . . ?
Eu1 O9 H12 114(3) . . ?
H11 O9 H12 98(4) . . ?
Eu1 O10 H13 125(4) . . ?
Eu1 O10 H14 121(2) . . ?
H13 O10 H14 98(7) . . ?
Eu1 O10 H14B 121(2) . . ?
H13 O10 H14B 94(3) . . ?
H14 O10 H14B 91(8) . . ?
Eu1 O11 H15 117(3) . . ?
Eu1 O11 H16 110(3) . . ?
H15 O11 H16 103(4) . . ?
Eu1 O12 H17 122(3) . . ?
Eu1 O12 H18 117(3) . . ?
H17 O12 H18 106(4) . . ?
C11 N11 C12 104.8(2) . . ?
C11 N11 C1 126.1(3) . . ?
C12 N11 C1 129.0(2) . . ?
C11 N12 N13 108.9(2) . . ?
C11 N12 Ag1 128.5(2) . 1_656 ?
N13 N12 Ag1 122.08(18) . 1_656 ?
C12 N13 N12 105.5(2) . . ?
C111 N111 C112 105.6(3) . . ?
C111 N111 C101 128.4(2) . . ?
C112 N111 C101 126.0(2) . . ?
C111 N112 N113 106.7(2) . . ?
C111 N112 Ag1 128.9(2) . 2_665 ?
N113 N112 Ag1 124.33(19) . 2_665 ?
C112 N113 N112 107.5(2) . . ?
C112 N113 Ag1 130.6(2) . . ?
N112 N113 Ag1 121.82(19) . . ?
C2 C1 C6 121.0(3) . . ?
C2 C1 N11 120.2(3) . . ?
C6 C1 N11 118.8(2) . . ?
C1 C2 C3 118.4(3) . . ?
C1 C2 H1 120.8 . . ?
C3 C2 H1 120.8 . . ?
C2 C3 C4 121.1(2) . . ?
C2 C3 C31 118.3(3) . . ?
C4 C3 C31 120.6(2) . . ?
C3 C4 C5 119.6(3) . . ?
C3 C4 H2 120.2 . . ?
C5 C4 H2 120.2 . . ?
C6 C5 C4 119.4(3) . . ?
C6 C5 C51 118.7(2) . . ?
C4 C5 C51 121.9(3) . . ?
C5 C6 C1 120.4(3) . . ?
C5 C6 H3 119.8 . . ?
C1 C6 H3 119.8 . . ?
N12 C11 N11 109.4(3) . . ?
N12 C11 H4 125.3 . . ?
N11 C11 H4 125.3 . . ?
N13 C12 N11 111.4(3) . . ?
N13 C12 H5 124.3 . . ?
N11 C12 H5 124.3 . . ?
O1 C31 O2 121.6(3) . . ?
O1 C31 C3 119.1(3) . . ?
O2 C31 C3 119.2(3) . . ?
O1 C31 Eu1 60.90(15) . . ?
O2 C31 Eu1 61.16(14) . . ?
C3 C31 Eu1 172.85(17) . . ?
O3 C51 O4 125.2(3) . . ?
O3 C51 C5 115.3(2) . . ?
O4 C51 C5 119.5(2) . . ?
C106 C101 C102 122.1(3) . . ?
C106 C101 N111 119.3(2) . . ?
C102 C101 N111 118.6(2) . . ?
C101 C102 C103 118.8(2) . . ?
C101 C102 H6 120.6 . . ?
C103 C102 H6 120.6 . . ?
C102 C103 C104 120.0(2) . . ?
C102 C103 C131 119.1(2) . . ?
C104 C103 C131 120.9(3) . . ?
C103 C104 C105 120.2(3) . . ?
C103 C104 H7 119.9 . . ?
C105 C104 H7 119.9 . . ?
C106 C105 C104 119.6(2) . . ?
C106 C105 C151 119.1(2) . . ?
C104 C105 C151 121.3(3) . . ?
C101 C106 C105 119.2(2) . . ?
C101 C106 H8 120.4 . . ?
C105 C106 H8 120.4 . . ?
N112 C111 N111 110.5(3) . . ?
N112 C111 H9 124.7 . . ?
N111 C111 H9 124.7 . . ?
N113 C112 N111 109.6(3) . . ?
N113 C112 H10 125.2 . . ?
N111 C112 H10 125.2 . . ?
O5 C131 O6 121.6(2) . . ?
O5 C131 C103 119.3(2) . . ?
O6 C131 C103 119.1(3) . . ?
O5 C131 Eu1 61.56(14) . . ?
O6 C131 Eu1 60.01(15) . . ?
C103 C131 Eu1 178.45(19) . . ?
O7 C151 O8 126.0(3) . . ?
O7 C151 C105 118.4(2) . . ?
O8 C151 C105 115.6(3) . . ?

loop_
_geom_bond_atom_site_label_1
_geom_bond_atom_site_label_2
_geom_bond_distance
_geom_bond_site_symmetry_2
_geom_bond_publ_flag
Eu1 O3 2.311(2) 2_557 ?
Eu1 O10 2.381(2) . ?
Eu1 O6 2.475(2) . ?
Eu1 O1 2.484(2) . ?
Eu1 O2 2.489(2) . ?
Eu1 O5 2.510(2) . ?
Eu1 O9 2.528(3) . ?
Eu1 O12 2.555(2) . ?
Eu1 O11 2.592(2) . ?
Eu1 C31 2.839(3) . ?
Eu1 C131 2.852(3) . ?
Ag1 N113 2.162(3) . ?
Ag1 N12 2.165(2) 1_454 ?
Ag1 N112 2.327(3) 2_665 ?
O1 C31 1.250(4) . ?
O2 C31 1.272(4) . ?
O3 C51 1.255(4) . ?
O3 Eu1 2.311(2) 2_557 ?
O4 C51 1.257(3) . ?
O5 C131 1.251(4) . ?
O6 C131 1.269(3) . ?
O7 C151 1.247(4) . ?
O8 C151 1.272(4) . ?
O9 H11 0.833(19) . ?
O9 H12 0.827(19) . ?
O10 H13 0.813(19) . ?
O10 H14 0.83(2) . ?
O10 H14B 0.829(19) . ?
O11 H15 0.821(19) . ?
O11 H16 0.821(19) . ?
O12 H17 0.826(19) . ?
O12 H18 0.822(19) . ?
N11 C11 1.362(4) . ?
N11 C12 1.369(4) . ?
N11 C1 1.430(3) . ?
N12 C11 1.303(4) . ?
N12 N13 1.394(4) . ?
N12 Ag1 2.165(2) 1_656 ?
N13 C12 1.301(4) . ?
N111 C111 1.352(4) . ?
N111 C112 1.358(4) . ?
N111 C101 1.437(4) . ?
N112 C111 1.306(4) . ?
N112 N113 1.387(3) . ?
N112 Ag1 2.327(3) 2_665 ?
N113 C112 1.309(4) . ?
C1 C2 1.388(4) . ?
C1 C6 1.391(4) . ?
C2 C3 1.397(4) . ?
C2 H1 0.9500 . ?
C3 C4 1.398(4) . ?
C3 C31 1.510(4) . ?
C4 C5 1.399(4) . ?
C4 H2 0.9500 . ?
C5 C6 1.389(4) . ?
C5 C51 1.519(4) . ?
C6 H3 0.9500 . ?
C11 H4 0.9500 . ?
C12 H5 0.9500 . ?
C101 C106 1.384(4) . ?
C101 C102 1.388(4) . ?
C102 C103 1.395(4) . ?
C102 H6 0.9500 . ?
C103 C104 1.401(4) . ?
C103 C131 1.506(4) . ?
C104 C105 1.401(4) . ?
C104 H7 0.9500 . ?
C105 C106 1.397(4) . ?
C105 C151 1.519(4) . ?
C106 H8 0.9500 . ?
C111 H9 0.9500 . ?
C112 H10 0.9500 . ?

loop_
_geom_torsion_atom_site_label_1
_geom_torsion_atom_site_label_2
_geom_torsion_atom_site_label_3
_geom_torsion_atom_site_label_4
_geom_torsion
_geom_torsion_site_symmetry_1
_geom_torsion_site_symmetry_2
_geom_torsion_site_symmetry_3
_geom_torsion_site_symmetry_4
_geom_torsion_publ_flag
O3 Eu1 O1 C31 157.03(18) 2_557 . . . ?
O10 Eu1 O1 C31 151.26(18) . . . . ?
O6 Eu1 O1 C31 -63.55(19) . . . . ?
O2 Eu1 O1 C31 4.26(15) . . . . ?
O5 Eu1 O1 C31 -71.75(16) . . . . ?
O9 Eu1 O1 C31 22.63(18) . . . . ?
O12 Eu1 O1 C31 -137.55(16) . . . . ?
O11 Eu1 O1 C31 88.24(17) . . . . ?
C131 Eu1 O1 C31 -68.01(17) . . . . ?
O3 Eu1 O2 C31 -33.54(18) 2_557 . . . ?
O10 Eu1 O2 C31 -154.4(2) . . . . ?
O6 Eu1 O2 C31 127.71(16) . . . . ?
O1 Eu1 O2 C31 -4.18(14) . . . . ?
O5 Eu1 O2 C31 82.21(16) . . . . ?
O9 Eu1 O2 C31 -166.60(17) . . . . ?
O12 Eu1 O2 C31 53.79(19) . . . . ?
O11 Eu1 O2 C31 -97.63(16) . . . . ?
C131 Eu1 O2 C31 105.47(16) . . . . ?
O3 Eu1 O5 C131 -131.97(17) 2_557 . . . ?
O10 Eu1 O5 C131 -31.6(2) . . . . ?
O6 Eu1 O5 C131 -0.15(16) . . . . ?
O1 Eu1 O5 C131 171.59(19) . . . . ?
O2 Eu1 O5 C131 116.59(19) . . . . ?
O9 Eu1 O5 C131 55.42(18) . . . . ?
O12 Eu1 O5 C131 -85.15(18) . . . . ?
O11 Eu1 O5 C131 117.0(2) . . . . ?
C31 Eu1 O5 C131 145.0(2) . . . . ?
O3 Eu1 O6 C131 95.94(19) 2_557 . . . ?
O10 Eu1 O6 C131 153.89(19) . . . . ?
O1 Eu1 O6 C131 -9.9(2) . . . . ?
O2 Eu1 O6 C131 -57.72(17) . . . . ?
O5 Eu1 O6 C131 0.15(16) . . . . ?
O9 Eu1 O6 C131 -120.73(18) . . . . ?
O12 Eu1 O6 C131 75.66(17) . . . . ?
O11 Eu1 O6 C131 -148.04(16) . . . . ?
C31 Eu1 O6 C131 -35.14(19) . . . . ?
C11 N12 N13 C12 -0.5(3) . . . . ?
Ag1 N12 N13 C12 171.80(18) 1_656 . . . ?
C111 N112 N113 C112 0.0(3) . . . . ?
Ag1 N112 N113 C112 -178.46(19) 2_665 . . . ?
C111 N112 N113 Ag1 177.1(2) . . . . ?
Ag1 N112 N113 Ag1 -1.4(3) 2_665 . . . ?
N12 Ag1 N113 C112 1.4(3) 1_454 . . . ?
N112 Ag1 N113 C112 177.6(2) 2_665 . . . ?
N12 Ag1 N113 N112 -174.87(18) 1_454 . . . ?
N112 Ag1 N113 N112 1.3(3) 2_665 . . . ?
C11 N11 C1 C2 -176.1(3) . . . . ?
C12 N11 C1 C2 8.3(4) . . . . ?
C11 N11 C1 C6 4.6(4) . . . . ?
C12 N11 C1 C6 -171.0(3) . . . . ?
C6 C1 C2 C3 2.0(4) . . . . ?
N11 C1 C2 C3 -177.3(2) . . . . ?
C1 C2 C3 C4 -2.8(4) . . . . ?
C1 C2 C3 C31 178.8(2) . . . . ?
C2 C3 C4 C5 1.3(4) . . . . ?
C31 C3 C4 C5 179.7(2) . . . . ?
C3 C4 C5 C6 1.0(4) . . . . ?
C3 C4 C5 C51 -177.0(2) . . . . ?
C4 C5 C6 C1 -1.8(4) . . . . ?
C51 C5 C6 C1 176.3(2) . . . . ?
C2 C1 C6 C5 0.3(4) . . . . ?
N11 C1 C6 C5 179.6(2) . . . . ?
N13 N12 C11 N11 -0.1(3) . . . . ?
Ag1 N12 C11 N11 -171.78(18) 1_656 . . . ?
C12 N11 C11 N12 0.7(3) . . . . ?
C1 N11 C11 N12 -175.8(2) . . . . ?
N12 N13 C12 N11 0.9(3) . . . . ?
C11 N11 C12 N13 -1.0(3) . . . . ?
C1 N11 C12 N13 175.3(2) . . . . ?
Eu1 O1 C31 O2 -7.8(3) . . . . ?
Eu1 O1 C31 C3 171.8(2) . . . . ?
Eu1 O2 C31 O1 7.8(3) . . . . ?
Eu1 O2 C31 C3 -171.8(2) . . . . ?
C2 C3 C31 O1 -160.8(2) . . . . ?
C4 C3 C31 O1 20.8(4) . . . . ?
C2 C3 C31 O2 18.8(4) . . . . ?
C4 C3 C31 O2 -159.6(2) . . . . ?
O3 Eu1 C31 O1 -21.75(17) 2_557 . . . ?
O10 Eu1 C31 O1 -92.5(5) . . . . ?
O6 Eu1 C31 O1 129.30(16) . . . . ?
O2 Eu1 C31 O1 -172.4(3) . . . . ?
O5 Eu1 C31 O1 99.91(17) . . . . ?
O9 Eu1 C31 O1 -160.06(16) . . . . ?
O12 Eu1 C31 O1 47.78(18) . . . . ?
O11 Eu1 C31 O1 -91.46(17) . . . . ?
C131 Eu1 C31 O1 114.48(17) . . . . ?
O3 Eu1 C31 O2 150.68(16) 2_557 . . . ?
O10 Eu1 C31 O2 79.9(5) . . . . ?
O6 Eu1 C31 O2 -58.27(17) . . . . ?
O1 Eu1 C31 O2 172.4(3) . . . . ?
O5 Eu1 C31 O2 -87.65(16) . . . . ?
O9 Eu1 C31 O2 12.38(16) . . . . ?
O12 Eu1 C31 O2 -139.78(15) . . . . ?
O11 Eu1 C31 O2 80.97(16) . . . . ?
C131 Eu1 C31 O2 -73.09(16) . . . . ?
Eu1 O3 C51 O4 7.7(7) 2_557 . . . ?
Eu1 O3 C51 C5 -172.6(4) 2_557 . . . ?
C6 C5 C51 O3 -171.3(2) . . . . ?
C4 C5 C51 O3 6.7(4) . . . . ?
C6 C5 C51 O4 8.4(4) . . . . ?
C4 C5 C51 O4 -173.6(2) . . . . ?
C111 N111 C101 C106 54.1(4) . . . . ?
C112 N111 C101 C106 -128.4(3) . . . . ?
C111 N111 C101 C102 -127.0(3) . . . . ?
C112 N111 C101 C102 50.5(4) . . . . ?
C106 C101 C102 C103 -0.5(4) . . . . ?
N111 C101 C102 C103 -179.4(2) . . . . ?
C101 C102 C103 C104 0.3(4) . . . . ?
C101 C102 C103 C131 -179.1(2) . . . . ?
C102 C103 C104 C105 0.1(4) . . . . ?
C131 C103 C104 C105 179.5(2) . . . . ?
C103 C104 C105 C106 -0.3(4) . . . . ?
C103 C104 C105 C151 -179.9(2) . . . . ?
C102 C101 C106 C105 0.3(4) . . . . ?
N111 C101 C106 C105 179.2(2) . . . . ?
C104 C105 C106 C101 0.1(4) . . . . ?
C151 C105 C106 C101 179.7(2) . . . . ?
N113 N112 C111 N111 -0.2(3) . . . . ?
Ag1 N112 C111 N111 178.25(19) 2_665 . . . ?
C112 N111 C111 N112 0.2(3) . . . . ?
C101 N111 C111 N112 178.1(3) . . . . ?
N112 N113 C112 N111 0.1(3) . . . . ?
Ag1 N113 C112 N111 -176.57(18) . . . . ?
C111 N111 C112 N113 -0.2(3) . . . . ?
C101 N111 C112 N113 -178.2(2) . . . . ?
Eu1 O5 C131 O6 0.3(3) . . . . ?
Eu1 O5 C131 C103 178.5(2) . . . . ?
Eu1 O6 C131 O5 -0.3(3) . . . . ?
Eu1 O6 C131 C103 -178.5(2) . . . . ?
C102 C103 C131 O5 -179.6(3) . . . . ?
C104 C103 C131 O5 1.0(4) . . . . ?
C102 C103 C131 O6 -1.3(4) . . . . ?
C104 C103 C131 O6 179.3(3) . . . . ?
O3 Eu1 C131 O5 65.8(2) 2_557 . . . ?
O10 Eu1 C131 O5 153.75(18) . . . . ?
O6 Eu1 C131 O5 179.7(3) . . . . ?
O1 Eu1 C131 O5 -8.29(19) . . . . ?
O2 Eu1 C131 O5 -57.92(18) . . . . ?
O9 Eu1 C131 O5 -125.72(18) . . . . ?
O12 Eu1 C131 O5 84.50(18) . . . . ?
O11 Eu1 C131 O5 -121.2(2) . . . . ?
C31 Eu1 C131 O5 -32.35(18) . . . . ?
O3 Eu1 C131 O6 -113.92(18) 2_557 . . . ?
O10 Eu1 C131 O6 -25.98(19) . . . . ?
O1 Eu1 C131 O6 171.98(16) . . . . ?
O2 Eu1 C131 O6 122.35(17) . . . . ?
O5 Eu1 C131 O6 -179.7(3) . . . . ?
O9 Eu1 C131 O6 54.55(17) . . . . ?
O12 Eu1 C131 O6 -95.23(18) . . . . ?
O11 Eu1 C131 O6 59.0(3) . . . . ?
C31 Eu1 C131 O6 147.92(17) . . . . ?
C106 C105 C151 O7 -174.4(3) . . . . ?
C104 C105 C151 O7 5.1(4) . . . . ?
C106 C105 C151 O8 5.1(4) . . . . ?
C104 C105 C151 O8 -175.3(3) . . . . ?
